data_7244297
loop_
_publ_author_name
'Sharapov, Ainur D.'
'Fatykhov, Ramil F.'
'Khalymbadzha, Igor A.'
'Sharutin, Vladimir V.'
'Santra, Sougata'
'Zyryanov, Grigory V.'
'Chupakhin, Oleg N.'
'Ranu, Brindaban C.'

_publ_section_title
;
 Mechanochemical synthesis of coumarins via Pechmann condensation under
 solvent-free conditions: an easy access to coumarins and annulated
 pyrano[2,3-f] and [3,2-f]indoles
;
_journal_issue 6
_journal_name_full 'Green Chemistry'
_journal_page_first 2429
_journal_page_last 2437
_journal_paper_doi 10.1039/D1GC04564D
_journal_volume 24
_journal_year 2022
_chemical_formula_moiety 'C23 H26 O3'
_chemical_formula_sum 'C23 H26 O3'
_chemical_formula_weight 350.44
_space_group_crystal_system monoclinic
_space_group_IT_number 14
_space_group_name_Hall '-P 2yn'
_space_group_name_H-M_alt 'P 1 21/n 1'
_atom_sites_solution_hydrogens mixed
_atom_sites_solution_primary dual
_audit_creation_date 2021-02-20
_audit_creation_method
;
Olex2 1.3
(compiled 2020.11.12 svn.r5f609507 for OlexSys, GUI svn.r6226)
;
_audit_update_record
;
2021-02-22 deposited with the CCDC.	2022-01-25 downloaded from the CCDC.
;
_cell_angle_alpha 90
_cell_angle_beta 100.25(2)
_cell_angle_gamma 90
_cell_formula_units_Z 4
_cell_length_a 11.353(8)
_cell_length_b 13.367(8)
_cell_length_c 12.835(7)
_cell_measurement_reflns_used 7391
_cell_measurement_temperature 293(2)
_cell_measurement_theta_max 66.66
_cell_measurement_theta_min 6.1
_cell_volume 1917(2)
_computing_molecular_graphics 'Olex2 1.3 (Dolomanov et al., 2009)'
_computing_publication_material 'Olex2 1.3 (Dolomanov et al., 2009)'
_computing_structure_refinement 'SHELXL 2018/3 (Sheldrick, 2015)'
_computing_structure_solution 'ShelXS-1997 (Sheldrick, 2008)'
_diffrn_ambient_temperature 293.15
_diffrn_measured_fraction_theta_full 0.998
_diffrn_measured_fraction_theta_max 0.999
_diffrn_measurement_device_type 'Bruker D8 Quest'
_diffrn_radiation_type MoK\a
_diffrn_radiation_wavelength 0.71073
_diffrn_reflns_av_R_equivalents 0.0388
_diffrn_reflns_av_unetI/netI 0.0200
_diffrn_reflns_Laue_measured_fraction_full 0.998
_diffrn_reflns_Laue_measured_fraction_max 0.999
_diffrn_reflns_limit_h_max 15
_diffrn_reflns_limit_h_min -15
_diffrn_reflns_limit_k_max 17
_diffrn_reflns_limit_k_min -17
_diffrn_reflns_limit_l_max 17
_diffrn_reflns_limit_l_min -17
_diffrn_reflns_number 46605
_diffrn_reflns_point_group_measured_fraction_full 0.998
_diffrn_reflns_point_group_measured_fraction_max 0.999
_diffrn_reflns_theta_full 25.242
_diffrn_reflns_theta_max 28.500
_diffrn_reflns_theta_min 3.049
_exptl_absorpt_coefficient_mu 0.079
_exptl_absorpt_correction_T_max 0.7465
_exptl_absorpt_correction_T_min 0.6913
_exptl_absorpt_correction_type multi-scan
_exptl_absorpt_process_details
;
SADABS-2016/2 (Bruker,2016/2) was used for absorption correction.
wR2(int) was 0.0587 before and 0.0503 after correction.
The Ratio of minimum to maximum transmission is 0.9261.
The \l/2 correction factor is Not present.
;
_exptl_crystal_colour colourless
_exptl_crystal_colour_primary colourless
_exptl_crystal_density_diffrn 1.214
_exptl_crystal_density_method 'not measured'
_exptl_crystal_description block
_exptl_crystal_F_000 752
_exptl_crystal_size_max 0.37
_exptl_crystal_size_mid 0.28
_exptl_crystal_size_min 0.19
_refine_diff_density_max 0.724
_refine_diff_density_min -0.321
_refine_diff_density_rms 0.054
_refine_ls_extinction_coef 0.005(2)
_refine_ls_extinction_expression Fc^*^=kFc[1+0.001xFc^2^\l^3^/sin(2\q)]^-1/4^
_refine_ls_extinction_method 'SHELXL-2018/3 (Sheldrick 2018)'
_refine_ls_goodness_of_fit_ref 1.036
_refine_ls_hydrogen_treatment mixed
_refine_ls_matrix_type full
_refine_ls_number_parameters 241
_refine_ls_number_reflns 4847
_refine_ls_number_restraints 2
_refine_ls_restrained_S_all 1.040
_refine_ls_R_factor_all 0.0986
_refine_ls_R_factor_gt 0.0705
_refine_ls_shift/su_max 0.000
_refine_ls_shift/su_mean 0.000
_refine_ls_structure_factor_coef Fsqd
_refine_ls_weighting_details 'w=1/[\s^2^(Fo^2^)+(0.1353P)^2^+0.6895P] where P=(Fo^2^+2Fc^2^)/3'
_refine_ls_weighting_scheme calc
_refine_ls_wR_factor_gt 0.2120
_refine_ls_wR_factor_ref 0.2405
_reflns_Friedel_coverage 0.000
_reflns_number_gt 3325
_reflns_number_total 4847
_reflns_threshold_expression 'I > 2\s(I)'
_cod_data_source_file d1gc04564d2.cif
_cod_data_source_block 2146_0m_a
_cod_depositor_comments 'Adding full bibliography for 7244297.cif.'
_cod_database_code 7244297
_shelx_shelxl_version_number 2018/3
_shelx_space_group_comment
;
The symmetry employed for this shelxl refinement is uniquely defined
by the following loop, which should always be used as a source of
symmetry information in preference to the above space-group names.
They are only intended as comments.
;
_shelx_estimated_absorpt_t_max 0.985
_shelx_estimated_absorpt_t_min 0.971
_olex2_refinement_description
;
1. Fixed Uiso
 At 1.2 times of:
  All C(H) groups, All C(H,H) groups
 At 1.5 times of:
  All C(H,H,H) groups, All O(H) groups
2. Rigid bond restraints
 C24, C25
 with sigma for 1-2 distances of 0.005 and sigma for 1-3 distances of 0.005
 C25, C26
 with sigma for 1-2 distances of 0.01 and sigma for 1-3 distances of 0.01
3.a Secondary CH2 refined with riding coordinates:
 C7(H7A,H7B), C21(H21A,H21B), C22(H22A,H22B), C23(H23A,H23B), C24(H24A,H24B),
 C25(H25A,H25B)
3.b Aromatic/amide H refined with riding coordinates:
 C4(H4), C5(H5), C6(H6), C15(H15), C3(H3A), C2(H2), C12(H12)
3.c Idealised Me refined as rotating group:
 C26(H26A,H26B,H26C), C20(H20A,H20B,H20C)
;
_olex2_submission_special_instructions 'No special instructions were received'

loop_
_space_group_symop_operation_xyz
'x, y, z'
'-x+1/2, y+1/2, -z+1/2'
'-x, -y, -z'
'x-1/2, -y-1/2, z-1/2'

loop_
_atom_site_label
_atom_site_type_symbol
_atom_site_fract_x
_atom_site_fract_y
_atom_site_fract_z
_atom_site_U_iso_or_equiv
_atom_site_adp_type
_atom_site_occupancy
_atom_site_site_symmetry_order
_atom_site_calc_flag
_atom_site_refinement_flags_posn
_atom_site_refinement_flags_adp
_atom_site_refinement_flags_occupancy
_atom_site_disorder_assembly
_atom_site_disorder_group
O1 O 0.65484(16) 0.65302(11) 0.67119(12) 0.0573(4) Uani 1 1 d . . . . .
O2 O 0.68969(13) 0.49444(10) 0.64873(10) 0.0435(4) Uani 1 1 d . . . . .
O3 O 0.77571(17) 0.15004(11) 0.61813(13) 0.0584(5) Uani 1 1 d . . . . .
H3 H 0.793(3) 0.155(3) 0.683(3) 0.088 Uiso 1 1 d . U . . .
C4 C 0.9264(3) 0.8744(2) 0.4766(3) 0.0895(11) Uani 1 1 d . . . . .
H4 H 0.997042 0.910558 0.480497 0.107 Uiso 1 1 calc R U . . .
C5 C 0.8465(3) 0.8999(2) 0.5397(3) 0.0879(10) Uani 1 1 d . . . . .
H5 H 0.862723 0.953467 0.586327 0.105 Uiso 1 1 calc R U . . .
C6 C 0.7399(3) 0.84566(17) 0.5344(2) 0.0652(7) Uani 1 1 d . . . . .
H6 H 0.684888 0.863562 0.576855 0.078 Uiso 1 1 calc R U . . .
C1 C 0.71697(18) 0.76609(14) 0.46635(16) 0.0444(5) Uani 1 1 d . . . . .
C7 C 0.60348(18) 0.70483(15) 0.45959(17) 0.0464(5) Uani 1 1 d . . . . .
H7A H 0.552507 0.735193 0.503946 0.056 Uiso 1 1 calc R U . . .
H7B H 0.560404 0.705272 0.387193 0.056 Uiso 1 1 calc R U . . .
C18 C 0.62995(17) 0.59854(14) 0.49433(15) 0.0396(4) Uani 1 1 d . . . . .
C17 C 0.63148(16) 0.51808(14) 0.42996(14) 0.0378(4) Uani 1 1 d . . . . .
C16 C 0.66618(16) 0.42169(14) 0.47573(14) 0.0367(4) Uani 1 1 d . . . . .
C15 C 0.67456(18) 0.33382(15) 0.41784(15) 0.0422(4) Uani 1 1 d . . . . .
H15 H 0.654881 0.336668 0.344405 0.051 Uiso 1 1 calc R U . . .
C14 C 0.71033(19) 0.24402(15) 0.46426(15) 0.0438(5) Uani 1 1 d . . . . .
C21 C 0.7147(2) 0.15189(16) 0.39871(17) 0.0538(5) Uani 1 1 d . . . . .
H21A H 0.733059 0.171057 0.330467 0.065 Uiso 1 1 calc R U . . .
H21B H 0.779026 0.109182 0.433351 0.065 Uiso 1 1 calc R U . . .
C22 C 0.6004(3) 0.0937(2) 0.3815(2) 0.0702(7) Uani 1 1 d . . . . .
H22A H 0.534299 0.138074 0.354884 0.084 Uiso 1 1 calc R U . . .
H22B H 0.587141 0.066643 0.448596 0.084 Uiso 1 1 calc R U . . .
C23 C 0.6028(3) 0.0087(2) 0.3036(2) 0.0703(7) Uani 1 1 d . . . . .
H23A H 0.614651 0.036539 0.236472 0.084 Uiso 1 1 calc R U . . .
H23B H 0.670992 -0.033842 0.329579 0.084 Uiso 1 1 calc R U . . .
C24 C 0.4928(3) -0.0542(3) 0.2851(3) 0.0989(11) Uani 1 1 d . U . . .
H24A H 0.423878 -0.011496 0.262611 0.119 Uiso 1 1 calc R U . . .
H24B H 0.483277 -0.085529 0.351269 0.119 Uiso 1 1 calc R U . . .
C25 C 0.4955(5) -0.1369(4) 0.2002(4) 0.1349(18) Uani 1 1 d . U . . .
H25A H 0.566055 -0.178258 0.220584 0.162 Uiso 1 1 calc R U . . .
H25B H 0.425515 -0.179373 0.196300 0.162 Uiso 1 1 calc R U . . .
C26 C 0.4970(5) -0.0944(5) 0.1016(5) 0.152(2) Uani 1 1 d . U . . .
H26A H 0.426478 -0.054379 0.080997 0.228 Uiso 1 1 calc R U . . .
H26B H 0.498838 -0.146383 0.050302 0.228 Uiso 1 1 calc R U . . .
H26C H 0.566769 -0.053019 0.105354 0.228 Uiso 1 1 calc R U . . .
C3 C 0.9038(3) 0.7969(2) 0.4084(3) 0.0780(8) Uani 1 1 d . . . . .
H3A H 0.958033 0.780410 0.364761 0.094 Uiso 1 1 calc R U . . .
C2 C 0.8001(2) 0.74247(19) 0.4039(2) 0.0614(6) Uani 1 1 d . . . . .
H2 H 0.785741 0.688512 0.357607 0.074 Uiso 1 1 calc R U . . .
C19 C 0.65832(17) 0.58606(14) 0.60767(15) 0.0418(4) Uani 1 1 d . . . . .
C11 C 0.69617(16) 0.41274(13) 0.58501(14) 0.0373(4) Uani 1 1 d . . . . .
C20 C 0.5981(2) 0.52481(17) 0.31161(15) 0.0511(5) Uani 1 1 d . . . . .
H20A H 0.572987 0.591794 0.291816 0.077 Uiso 1 1 calc R U . . .
H20B H 0.533763 0.479197 0.287159 0.077 Uiso 1 1 calc R U . . .
H20C H 0.666075 0.507736 0.280198 0.077 Uiso 1 1 calc R U . . .
C13 C 0.73982(18) 0.23970(14) 0.57517(15) 0.0426(4) Uani 1 1 d . . . . .
C12 C 0.73215(18) 0.32418(14) 0.63568(15) 0.0421(4) Uani 1 1 d . . . . .
H12 H 0.750904 0.321275 0.709157 0.051 Uiso 1 1 calc R U . . .

loop_
_atom_site_aniso_label
_atom_site_aniso_U_11
_atom_site_aniso_U_22
_atom_site_aniso_U_33
_atom_site_aniso_U_23
_atom_site_aniso_U_13
_atom_site_aniso_U_12
O1 0.0827(11) 0.0395(8) 0.0490(8) -0.0085(6) 0.0097(7) -0.0019(7)
O2 0.0585(9) 0.0355(7) 0.0356(7) -0.0035(5) 0.0063(6) -0.0039(6)
O3 0.0849(12) 0.0389(8) 0.0499(9) 0.0029(7) 0.0078(8) 0.0096(7)
C4 0.0654(18) 0.0561(16) 0.139(3) 0.0291(18) -0.0032(19) -0.0216(14)
C5 0.099(2) 0.0400(13) 0.114(3) -0.0024(14) -0.010(2) -0.0212(14)
C6 0.0780(17) 0.0378(11) 0.0775(16) -0.0021(10) 0.0075(13) -0.0046(11)
C1 0.0485(11) 0.0327(9) 0.0495(11) 0.0105(8) 0.0018(8) -0.0024(8)
C7 0.0450(11) 0.0384(10) 0.0549(11) 0.0033(9) 0.0066(8) 0.0006(8)
C18 0.0367(9) 0.0370(9) 0.0451(10) 0.0031(8) 0.0071(7) -0.0061(7)
C17 0.0350(9) 0.0398(9) 0.0391(9) 0.0021(7) 0.0081(7) -0.0065(7)
C16 0.0366(9) 0.0377(9) 0.0360(9) 0.0002(7) 0.0073(7) -0.0060(7)
C15 0.0491(11) 0.0442(10) 0.0338(9) -0.0035(8) 0.0090(7) -0.0036(8)
C14 0.0505(11) 0.0410(10) 0.0411(10) -0.0058(8) 0.0118(8) -0.0015(8)
C21 0.0714(15) 0.0440(11) 0.0473(11) -0.0085(9) 0.0140(10) 0.0044(10)
C22 0.0729(17) 0.0598(15) 0.0786(17) -0.0230(13) 0.0159(13) -0.0043(12)
C23 0.0741(17) 0.0588(15) 0.0757(17) -0.0211(13) 0.0070(13) -0.0050(12)
C24 0.081(2) 0.099(3) 0.117(3) -0.026(2) 0.0176(19) -0.0213(18)
C25 0.136(4) 0.136(4) 0.122(3) -0.035(3) -0.009(3) -0.052(3)
C26 0.134(4) 0.158(5) 0.147(4) -0.041(4) -0.020(3) -0.010(4)
C3 0.0624(16) 0.0707(17) 0.104(2) 0.0202(16) 0.0239(15) -0.0086(13)
C2 0.0603(14) 0.0568(13) 0.0688(15) 0.0018(11) 0.0158(11) -0.0094(11)
C19 0.0444(10) 0.0360(9) 0.0450(10) -0.0023(8) 0.0078(8) -0.0055(8)
C11 0.0402(9) 0.0353(9) 0.0369(9) -0.0027(7) 0.0079(7) -0.0061(7)
C20 0.0619(13) 0.0511(12) 0.0396(10) 0.0065(9) 0.0071(9) -0.0051(10)
C13 0.0488(11) 0.0358(9) 0.0433(10) 0.0019(8) 0.0086(8) -0.0007(8)
C12 0.0510(11) 0.0389(10) 0.0356(9) 0.0008(7) 0.0053(7) -0.0022(8)

loop_
_atom_type_symbol
_atom_type_description
_atom_type_scat_dispersion_real
_atom_type_scat_dispersion_imag
_atom_type_scat_source
C C 0.0033 0.0016 'International Tables Vol C Tables 4.2.6.8 and 6.1.1.4'
H H 0.0000 0.0000 'International Tables Vol C Tables 4.2.6.8 and 6.1.1.4'
O O 0.0106 0.0060 'International Tables Vol C Tables 4.2.6.8 and 6.1.1.4'

loop_
_geom_angle_atom_site_label_1
_geom_angle_atom_site_label_2
_geom_angle_atom_site_label_3
_geom_angle
_geom_angle_site_symmetry_1
_geom_angle_site_symmetry_3
_geom_angle_publ_flag
C19 O2 C11 121.65(15) . . ?
C13 O3 H3 110(2) . . ?
C5 C4 H4 119.8 . . ?
C3 C4 H4 119.8 . . ?
C3 C4 C5 120.5(3) . . ?
C4 C5 H5 119.9 . . ?
C4 C5 C6 120.1(3) . . ?
C6 C5 H5 119.9 . . ?
C5 C6 H6 120.1 . . ?
C1 C6 C5 119.7(3) . . ?
C1 C6 H6 120.1 . . ?
C6 C1 C7 121.2(2) . . ?
C6 C1 C2 118.4(2) . . ?
C2 C1 C7 120.4(2) . . ?
C1 C7 H7A 109.3 . . ?
C1 C7 H7B 109.3 . . ?
H7A C7 H7B 107.9 . . ?
C18 C7 C1 111.74(16) . . ?
C18 C7 H7A 109.3 . . ?
C18 C7 H7B 109.3 . . ?
C17 C18 C7 126.26(18) . . ?
C17 C18 C19 119.81(17) . . ?
C19 C18 C7 113.91(17) . . ?
C18 C17 C16 119.47(17) . . ?
C18 C17 C20 122.66(18) . . ?
C16 C17 C20 117.87(17) . . ?
C15 C16 C17 124.90(17) . . ?
C11 C16 C17 119.26(17) . . ?
C11 C16 C15 115.83(17) . . ?
C16 C15 H15 118.4 . . ?
C14 C15 C16 123.14(17) . . ?
C14 C15 H15 118.4 . . ?
C15 C14 C21 120.90(18) . . ?
C15 C14 C13 118.42(17) . . ?
C13 C14 C21 120.66(19) . . ?
C14 C21 H21A 108.9 . . ?
C14 C21 H21B 108.9 . . ?
H21A C21 H21B 107.7 . . ?
C22 C21 C14 113.3(2) . . ?
C22 C21 H21A 108.9 . . ?
C22 C21 H21B 108.9 . . ?
C21 C22 H22A 109.3 . . ?
C21 C22 H22B 109.3 . . ?
C21 C22 C23 111.7(2) . . ?
H22A C22 H22B 107.9 . . ?
C23 C22 H22A 109.3 . . ?
C23 C22 H22B 109.3 . . ?
C22 C23 H23A 108.6 . . ?
C22 C23 H23B 108.6 . . ?
H23A C23 H23B 107.6 . . ?
C24 C23 C22 114.5(3) . . ?
C24 C23 H23A 108.6 . . ?
C24 C23 H23B 108.6 . . ?
C23 C24 H24A 109.0 . . ?
C23 C24 H24B 109.0 . . ?
C23 C24 C25 113.1(3) . . ?
H24A C24 H24B 107.8 . . ?
C25 C24 H24A 109.0 . . ?
C25 C24 H24B 109.0 . . ?
C24 C25 H25A 109.5 . . ?
C24 C25 H25B 109.5 . . ?
H25A C25 H25B 108.1 . . ?
C26 C25 C24 110.6(5) . . ?
C26 C25 H25A 109.5 . . ?
C26 C25 H25B 109.5 . . ?
C25 C26 H26A 109.5 . . ?
C25 C26 H26B 109.5 . . ?
C25 C26 H26C 109.5 . . ?
H26A C26 H26B 109.5 . . ?
H26A C26 H26C 109.5 . . ?
H26B C26 H26C 109.5 . . ?
C4 C3 H3A 120.1 . . ?
C4 C3 C2 119.7(3) . . ?
C2 C3 H3A 120.1 . . ?
C1 C2 H2 119.2 . . ?
C3 C2 C1 121.5(3) . . ?
C3 C2 H2 119.2 . . ?
O1 C19 O2 116.23(18) . . ?
O1 C19 C18 124.26(19) . . ?
O2 C19 C18 119.51(16) . . ?
O2 C11 C16 120.22(17) . . ?
O2 C11 C12 116.42(16) . . ?
C12 C11 C16 123.36(17) . . ?
C17 C20 H20A 109.5 . . ?
C17 C20 H20B 109.5 . . ?
C17 C20 H20C 109.5 . . ?
H20A C20 H20B 109.5 . . ?
H20A C20 H20C 109.5 . . ?
H20B C20 H20C 109.5 . . ?
O3 C13 C14 116.76(17) . . ?
O3 C13 C12 122.68(18) . . ?
C12 C13 C14 120.56(18) . . ?
C11 C12 C13 118.69(17) . . ?
C11 C12 H12 120.7 . . ?
C13 C12 H12 120.7 . . ?

loop_
_geom_bond_atom_site_label_1
_geom_bond_atom_site_label_2
_geom_bond_distance
_geom_bond_site_symmetry_2
_geom_bond_publ_flag
O1 C19 1.216(2) . ?
O2 C19 1.356(2) . ?
O2 C11 1.374(2) . ?
O3 H3 0.82(4) . ?
O3 C13 1.351(2) . ?
C4 H4 0.9300 . ?
C4 C5 1.362(5) . ?
C4 C3 1.351(5) . ?
C5 H5 0.9300 . ?
C5 C6 1.403(4) . ?
C6 H6 0.9300 . ?
C6 C1 1.371(3) . ?
C1 C7 1.516(3) . ?
C1 C2 1.379(3) . ?
C7 H7A 0.9700 . ?
C7 H7B 0.9700 . ?
C7 C18 1.503(3) . ?
C18 C17 1.358(3) . ?
C18 C19 1.443(3) . ?
C17 C16 1.441(3) . ?
C17 C20 1.501(3) . ?
C16 C15 1.402(3) . ?
C16 C11 1.388(3) . ?
C15 H15 0.9300 . ?
C15 C14 1.369(3) . ?
C14 C21 1.497(3) . ?
C14 C13 1.404(3) . ?
C21 H21A 0.9700 . ?
C21 H21B 0.9700 . ?
C21 C22 1.496(4) . ?
C22 H22A 0.9700 . ?
C22 H22B 0.9700 . ?
C22 C23 1.517(3) . ?
C23 H23A 0.9700 . ?
C23 H23B 0.9700 . ?
C23 C24 1.489(4) . ?
C24 H24A 0.9700 . ?
C24 H24B 0.9700 . ?
C24 C25 1.556(6) . ?
C25 H25A 0.9700 . ?
C25 H25B 0.9700 . ?
C25 C26 1.391(8) . ?
C26 H26A 0.9600 . ?
C26 H26B 0.9600 . ?
C26 H26C 0.9600 . ?
C3 H3A 0.9300 . ?
C3 C2 1.376(4) . ?
C2 H2 0.9300 . ?
C11 C12 1.377(3) . ?
C20 H20A 0.9600 . ?
C20 H20B 0.9600 . ?
C20 H20C 0.9600 . ?
C13 C12 1.382(3) . ?
C12 H12 0.9300 . ?

loop_
_geom_torsion_atom_site_label_1
_geom_torsion_atom_site_label_2
_geom_torsion_atom_site_label_3
_geom_torsion_atom_site_label_4
_geom_torsion
_geom_torsion_site_symmetry_1
_geom_torsion_site_symmetry_2
_geom_torsion_site_symmetry_3
_geom_torsion_site_symmetry_4
_geom_torsion_publ_flag
O2 C11 C12 C13 179.83(17) . . . . ?
O3 C13 C12 C11 179.16(19) . . . . ?
C4 C5 C6 C1 0.7(4) . . . . ?
C4 C3 C2 C1 1.1(4) . . . . ?
C5 C4 C3 C2 -1.0(5) . . . . ?
C5 C6 C1 C7 179.1(2) . . . . ?
C5 C6 C1 C2 -0.7(4) . . . . ?
C6 C1 C7 C18 -115.9(2) . . . . ?
C6 C1 C2 C3 -0.2(4) . . . . ?
C1 C7 C18 C17 -100.8(2) . . . . ?
C1 C7 C18 C19 77.7(2) . . . . ?
C7 C1 C2 C3 180.0(2) . . . . ?
C7 C18 C17 C16 176.01(17) . . . . ?
C7 C18 C17 C20 -4.1(3) . . . . ?
C7 C18 C19 O1 4.2(3) . . . . ?
C7 C18 C19 O2 -176.73(17) . . . . ?
C18 C17 C16 C15 -178.12(18) . . . . ?
C18 C17 C16 C11 0.7(3) . . . . ?
C17 C18 C19 O1 -177.1(2) . . . . ?
C17 C18 C19 O2 1.9(3) . . . . ?
C17 C16 C15 C14 178.58(18) . . . . ?
C17 C16 C11 O2 1.7(3) . . . . ?
C17 C16 C11 C12 -178.95(17) . . . . ?
C16 C15 C14 C21 178.45(19) . . . . ?
C16 C15 C14 C13 0.1(3) . . . . ?
C16 C11 C12 C13 0.5(3) . . . . ?
C15 C16 C11 O2 -179.36(16) . . . . ?
C15 C16 C11 C12 0.0(3) . . . . ?
C15 C14 C21 C22 -90.4(3) . . . . ?
C15 C14 C13 O3 -179.46(19) . . . . ?
C15 C14 C13 C12 0.3(3) . . . . ?
C14 C21 C22 C23 172.7(2) . . . . ?
C14 C13 C12 C11 -0.6(3) . . . . ?
C21 C14 C13 O3 2.2(3) . . . . ?
C21 C14 C13 C12 -178.0(2) . . . . ?
C21 C22 C23 C24 178.4(3) . . . . ?
C22 C23 C24 C25 176.8(4) . . . . ?
C23 C24 C25 C26 -64.6(6) . . . . ?
C3 C4 C5 C6 0.1(5) . . . . ?
C2 C1 C7 C18 63.9(3) . . . . ?
C19 O2 C11 C16 -2.3(3) . . . . ?
C19 O2 C11 C12 178.30(17) . . . . ?
C19 C18 C17 C16 -2.5(3) . . . . ?
C19 C18 C17 C20 177.43(18) . . . . ?
C11 O2 C19 O1 179.66(17) . . . . ?
C11 O2 C19 C18 0.5(3) . . . . ?
C11 C16 C15 C14 -0.3(3) . . . . ?
C20 C17 C16 C15 2.0(3) . . . . ?
C20 C17 C16 C11 -179.21(17) . . . . ?
C13 C14 C21 C22 87.9(3) . . . . ?
